data_1537605
loop_
_publ_author_name
'Abrahams, S.C.'
'Bernstein, J.L.'
'Zyontz, L.E.'

_publ_section_title
;
 Coblat cyanoaurate: Crystal structure of a component from cobalt-hardened
 gold electroplating baths
;
_journal_name_full 'Journal of Chemical Physics'
_journal_page_first 5458
_journal_page_last 5462
_journal_volume 76
_journal_year 1982
_chemical_formula_sum 'C4 Au2 Co N4'
_chemical_name_systematic 'Co (Au (C N)2)2'
_space_group_IT_number 181
_symmetry_space_group_name_Hall 'P 64 2 (0 0 2)'
_symmetry_space_group_name_H-M 'P 64 2 2'
_cell_angle_alpha 90
_cell_angle_beta 90
_cell_angle_gamma 120
_cell_formula_units_Z 6
_cell_length_a 8.434
_cell_length_b 8.434
_cell_length_c 20.695
_cell_volume 1274.862
_citation_journal_id_ASTM JCPSA6
_cod_data_source_file Abrahams_JCPSA6_1982_288.cif
_cod_data_source_block C4Au2Co1N4
_cod_original_sg_symbol_Hall 'P 64 2 (x,y,z+1/6)'
_cod_original_formula_sum 'C4 Au2 Co1 N4'
_cod_database_code 1537605

loop_
_symmetry_equiv_pos_as_xyz
x,y,z
x-y,x,z+2/3
-y,x-y,z+1/3
-x,-y,z
-x+y,-x,z+2/3
y,-x+y,z+1/3
-y,-x,-z+1/3
x-y,-y,-z
x,x-y,-z+2/3
y,x,-z+1/3
-x+y,y,-z
-x,-x+y,-z+2/3

loop_
_atom_site_label
_atom_site_type_symbol
_atom_site_fract_x
_atom_site_fract_y
_atom_site_fract_z
_atom_site_occupancy
_atom_site_U_iso_or_equiv
C2 C+2 0.3937 0.1902 0.1951 1 0.0
N1 N-3 0.14 0.7081 0.0172 1 0.0
Co1 Co+2 0.5 0 0.3741 1 0.0
N2 N-3 0.4484 0.2895 0.2361 1 0.0
C1 C+2 0.218 0.8204 0.0532 1 0.0
Au1 Au+1 0.31633 0.00058 0.12593 1 0.0
